data_7036126
loop_
_publ_author_name
'Drover, Marcus W.'
'Schafer, Laurel L.'
'Love, Jennifer A.'

_publ_section_title
;
 Isocyanate deinsertion from \k(1)-O amidates: facile access to
 perfluoroaryl rhodium(i) complexes.
;
_journal_issue 45
_journal_name_full 'Dalton transactions (Cambridge, England : 2003)'
_journal_page_first 19487
_journal_page_last 19493
_journal_paper_doi 10.1039/c5dt01981h
_journal_volume 44
_journal_year 2015
_chemical_formula_moiety 'C52 H50 F10 N2 O2 Rh2'
_chemical_formula_sum 'C52 H50 F10 N3 O4 Rh2'
_chemical_formula_weight 1176.77
_chemical_name_systematic
'bicyclo[2.2.1]hepta-2,5-diene{N-2,6-diisopropylphenyl(pentafluorophenyl)amidato}rhodium(I) dimer'
_space_group_crystal_system monoclinic
_space_group_IT_number 14
_space_group_name_Hall '-P 2ybc'
_space_group_name_H-M_alt 'P 1 21/c 1'
_symmetry_space_group_name_Hall '-P 2ybc'
_symmetry_space_group_name_H-M 'P 1 21/c 1'
_atom_sites_solution_hydrogens difmap
_atom_sites_solution_primary direct
_audit_creation_date 2015-05-26
_audit_creation_method
;
Olex2 1.2
(compiled 2015.01.26 svn.r3151 for OlexSys, GUI svn.r4998)
;
_audit_update_record
;
2015-05-26 deposited with the CCDC.
2015-08-10 downloaded from the CCDC.
;
_cell_angle_alpha 90
_cell_angle_beta 101.855(3)
_cell_angle_gamma 90
_cell_formula_units_Z 4
_cell_length_a 18.4133(19)
_cell_length_b 13.6493(13)
_cell_length_c 20.839(2)
_cell_measurement_reflns_used 9860
_cell_measurement_temperature 90.0
_cell_measurement_theta_max 30.140
_cell_measurement_theta_min 2.228
_cell_volume 5125.7(9)
_computing_cell_refinement 'SAINT v8.34A (Bruker, 2013)'
_computing_data_reduction 'SAINT v8.34A (Bruker, 2013)'
_computing_molecular_graphics 'Olex2 (Dolomanov et al., 2009)'
_computing_publication_material 'Olex2 (Dolomanov et al., 2009)'
_computing_structure_refinement 'ShelXL (Sheldrick, 2008)'
_computing_structure_solution 'SIR2004 (Burla et al., 2007)'
_diffrn_ambient_temperature 90.0
_diffrn_measured_fraction_theta_full 0.999
_diffrn_measured_fraction_theta_max 0.989
_diffrn_measurement_device_type 'Bruker Apex Duo II'
_diffrn_radiation_type MoK\a
_diffrn_radiation_wavelength 0.71073
_diffrn_reflns_av_unetI/netI 0.0835
_diffrn_reflns_laue_measured_fraction_full 0.999
_diffrn_reflns_laue_measured_fraction_max 0.989
_diffrn_reflns_number 14974
_diffrn_reflns_point_group_measured_fraction_full 0.999
_diffrn_reflns_point_group_measured_fraction_max 0.989
_diffrn_reflns_theta_full 26.000
_diffrn_reflns_theta_max 30.140
_diffrn_reflns_theta_min 1.795
_exptl_absorpt_coefficient_mu 0.727
_exptl_absorpt_correction_T_max 0.9367
_exptl_absorpt_correction_T_min 0.8057
_exptl_absorpt_correction_type multi-scan
_exptl_absorpt_process_details
;
SADABS-2014/4 (Bruker,2014) was used for absorption correction.
wR2(int) was 0.0712 before and 0.0625 after correction.
The Ratio of minimum to maximum transmission is 0.8602.
The \l/2 correction factor is 0.00150.
;
_exptl_crystal_colour 'clear red'
_exptl_crystal_colour_lustre clear
_exptl_crystal_colour_primary red
_exptl_crystal_density_diffrn 1.525
_exptl_crystal_description prism
_exptl_crystal_F_000 2380
_exptl_crystal_size_max 0.31
_exptl_crystal_size_mid 0.16
_exptl_crystal_size_min 0.09
_refine_diff_density_max 0.606
_refine_diff_density_min -0.568
_refine_diff_density_rms 0.119
_refine_ls_extinction_method none
_refine_ls_goodness_of_fit_ref 0.961
_refine_ls_hydrogen_treatment noref
_refine_ls_matrix_type full
_refine_ls_number_parameters 613
_refine_ls_number_reflns 14974
_refine_ls_number_restraints 0
_refine_ls_restrained_S_all 0.961
_refine_ls_R_factor_all 0.0780
_refine_ls_R_factor_gt 0.0449
_refine_ls_shift/su_max 0.002
_refine_ls_shift/su_mean 0.000
_refine_ls_structure_factor_coef Fsqd
_refine_ls_weighting_details 'w=1/[\s^2^(Fo^2^)+(0.0352P)^2^] where P=(Fo^2^+2Fc^2^)/3'
_refine_ls_weighting_scheme calc
_refine_ls_wR_factor_gt 0.0824
_refine_ls_wR_factor_ref 0.0908
_reflns_Friedel_coverage 0.000
_reflns_number_gt 10160
_reflns_number_total 14974
_reflns_threshold_expression 'I > 2\s(I)'
_cod_data_source_file c5dt01981h2.cif
_cod_data_source_block ls553
_cod_depositor_comments 'Adding full bibliography for 7036126--7036129.cif.'
_cod_database_code 7036126
_shelx_space_group_comment
;
The symmetry employed for this shelxl refinement is uniquely defined
by the following loop, which should always be used as a source of
symmetry information in preference to the above space-group names.
They are only intended as comments.
;
_shelx_estimated_absorpt_t_max 0.937
_shelx_estimated_absorpt_t_min 0.806
_olex2_refinement_description
;
1. Others
 Fixed Uiso: H10(0.029) H11(0.034) H12(0.026) H14(0.022) H15A(0.044)
 H15B(0.044) H15C(0.044) H16A(0.039) H16B(0.039) H16C(0.039) H17(0.025)
 H18A(0.041) H18B(0.041) H18C(0.041) H19A(0.046) H19B(0.046) H19C(0.046)
 H20(0.025) H21(0.03) H22(0.039) H23(0.028) H24(0.029) H25(0.034) H26A(0.052)
 H26B(0.052) H36(0.02) H37(0.019) H38(0.018) H40(0.019) H41A(0.031) H41B(0.031)
 H41C(0.031) H42A(0.036) H42B(0.036) H42C(0.036) H43(0.022) H44A(0.038)
 H44B(0.038) H44C(0.038) H45A(0.037) H45B(0.037) H45C(0.037) H46(0.024)
 H47(0.026) H48(0.029) H49(0.024) H50(0.02) H51(0.025) H52A(0.034) H52B(0.034)
 Fixed X: H10(0.6725) H11(0.5514) H12(0.5034) H14(0.5935) H15A(0.510301)
 H15B(0.5674) H15C(0.4882) H16A(0.4521) H16B(0.5085) H16C(0.476299) H17(0.8058)
 H18A(0.8106) H18B(0.869801) H18C(0.7976) H19A(0.7528) H19B(0.83) H19C(0.7568)
 H20(0.7757) H21(0.7978) H22(0.6734) H23(0.629901) H24(0.608801) H25(0.639)
 H26A(0.657901) H26B(0.5828) H36(1.0435) H37(1.081301) H38(1.0225) H40(0.8835)
 H41A(1.0008) H41B(0.9415) H41C(0.9985) H42A(0.8942) H42B(0.837) H42C(0.8305)
 H43(0.9098) H44A(0.8544) H44B(0.8797) H44C(0.9272) H45A(1.0358) H45B(0.9921)
 H45C(1.0409) H46(0.698801) H47(0.6308) H48(0.608101) H49(0.7477) H50(0.8147)
 H51(0.7174) H52A(0.591101) H52B(0.643801)
 Fixed Y: H10(0.7893) H11(0.7901) H12(0.653901) H14(0.4251) H15A(0.438999)
 H15B(0.5249) H15C(0.5453) H16A(0.488999) H16B(0.439399) H16C(0.3799)
 H17(0.602301) H18A(0.7642) H18B(0.7463) H18C(0.806) H19A(0.700399)
 H19B(0.648101) H19C(0.5862) H20(0.2551) H21(0.427) H22(0.492) H23(0.504)
 H24(0.3339) H25(0.213201) H26A(0.3124) H26B(0.3477) H36(0.0165) H37(0.0076)
 H38(0.100801) H40(0.2817) H41A(0.3275) H41B(0.3246) H41C(0.2386)
 H42A(0.119801) H42B(0.2057) H42C(0.131901) H43(0.1798) H44A(0.025301)
 H44B(0.0321) H44C(-0.027401) H45A(0.069201) H45B(0.143201) H45C(0.182)
 H46(0.2002) H47(0.27) H48(0.1302) H49(0.1349) H50(0.0654) H51(0.0167)
 H52A(0.0322) H52B(-0.0283)
 Fixed Z: H10(0.2829) H11(0.225) H12(0.166101) H14(0.1574) H15A(0.058101)
 H15B(0.061601) H15C(0.0751) H16A(0.1729) H16B(0.2303) H16C(0.1664)
 H17(0.286099) H18A(0.2414) H18B(0.306) H18C(0.308201) H19A(0.3867)
 H19B(0.396399) H19C(0.3804) H20(0.389) H21(0.434699) H22(0.4562) H23(0.3309)
 H24(0.285999) H25(0.3809) H26A(0.486199) H26B(0.439499) H36(0.3524) H37(0.254)
 H38(0.1664) H40(0.168401) H41A(0.149) H41B(0.0832) H41C(0.101001) H42A(0.0858)
 H42B(0.068701) H42C(0.124901) H43(0.3947) H44A(0.365001) H44B(0.4414)
 H44C(0.400599) H45A(0.4552) H45B(0.4907) H45C(0.442599) H46(0.117001)
 H47(0.199901) H48(0.2751) H49(0.3248) H50(0.2408) H51(0.1394) H52A(0.1696)
 H52B(0.226)
;
_shelx_shelxl_version_number 2014/7
_olex2_submission_special_instructions 'No special instructions were received'

loop_
_space_group_symop_operation_xyz
'x, y, z'
'-x, y+1/2, -z+1/2'
'-x, -y, -z'
'x, -y-1/2, z-1/2'

loop_
_atom_site_label
_atom_site_type_symbol
_atom_site_fract_x
_atom_site_fract_y
_atom_site_fract_z
_atom_site_U_iso_or_equiv
_atom_site_adp_type
_atom_site_occupancy
_atom_site_site_symmetry_order
_atom_site_calc_flag
Rh1 Rh 0.76516(2) 0.23212(2) 0.23017(2) 0.01170(5) Uani 1 1 d
Rh2 Rh 0.73479(2) 0.40030(2) 0.31917(2) 0.01256(5) Uani 1 1 d
F1 F 0.92388(9) 0.35996(12) 0.45122(8) 0.0203(4) Uani 1 1 d
F2 F 1.05389(10) 0.41595(12) 0.52399(8) 0.0247(4) Uani 1 1 d
F3 F 1.17522(10) 0.43596(12) 0.46791(9) 0.0255(4) Uani 1 1 d
F4 F 1.16185(9) 0.40280(12) 0.33811(9) 0.0230(4) Uani 1 1 d
F5 F 1.03099(9) 0.35114(11) 0.26349(8) 0.0153(3) Uani 1 1 d
F6 F 0.80499(10) 0.63597(12) 0.16195(8) 0.0213(4) Uani 1 1 d
F7 F 0.81125(11) 0.71052(13) 0.04426(9) 0.0324(5) Uani 1 1 d
F8 F 0.74592(13) 0.61398(13) -0.06717(9) 0.0360(5) Uani 1 1 d
F9 F 0.67257(12) 0.44356(13) -0.05901(9) 0.0322(5) Uani 1 1 d
F10 F 0.66637(10) 0.36697(11) 0.05850(8) 0.0230(4) Uani 1 1 d
O1 O 0.84906(10) 0.40180(13) 0.32149(9) 0.0125(4) Uani 1 1 d
O2 O 0.77222(11) 0.36388(13) 0.17954(9) 0.0136(4) Uani 1 1 d
N1 N 0.87641(13) 0.25272(15) 0.28144(11) 0.0107(5) Uani 1 1 d
N2 N 0.71301(12) 0.47952(15) 0.22882(11) 0.0110(5) Uani 1 1 d
C1 C 0.73904(15) 0.44551(19) 0.17965(13) 0.0119(5) Uani 1 1 d
C2 C 0.73475(16) 0.49918(19) 0.11505(13) 0.0127(5) Uani 1 1 d
C3 C 0.77079(16) 0.5870(2) 0.10849(14) 0.0169(6) Uani 1 1 d
C4 C 0.77549(18) 0.6258(2) 0.04854(15) 0.0215(7) Uani 1 1 d
C5 C 0.74277(19) 0.5773(2) -0.00822(15) 0.0235(7) Uani 1 1 d
C6 C 0.70583(18) 0.4902(2) -0.00387(14) 0.0219(7) Uani 1 1 d
C7 C 0.70289(17) 0.45291(19) 0.05695(14) 0.0167(6) Uani 1 1 d
C8 C 0.66880(15) 0.56859(19) 0.22385(13) 0.0124(5) Uani 1 1 d
C9 C 0.69924(17) 0.65274(19) 0.25949(14) 0.0161(6) Uani 1 1 d
C10 C 0.65341(18) 0.7340(2) 0.25939(16) 0.0241(7) Uani 1 1 d
H10 H 0.6725 0.7893 0.2829 0.029 Uiso 1 1 d
C11 C 0.58108(19) 0.7348(2) 0.22473(18) 0.0277(7) Uani 1 1 d
H11 H 0.5514 0.7901 0.2250 0.034 Uiso 1 1 d
C12 C 0.55187(16) 0.6527(2) 0.18969(16) 0.0214(7) Uani 1 1 d
H12 H 0.5034 0.6539 0.1661 0.026 Uiso 1 1 d
C13 C 0.59487(16) 0.5683(2) 0.18942(14) 0.0156(6) Uani 1 1 d
C14 C 0.55702(17) 0.4786(2) 0.15320(15) 0.0188(6) Uani 1 1 d
H14 H 0.5935 0.4251 0.1574 0.022 Uiso 1 1 d
C15 C 0.52798(19) 0.4992(3) 0.08018(16) 0.0294(8) Uani 1 1 d
H15A H 0.5103 0.4390 0.0581 0.044 Uiso 1 1 d
H15B H 0.5674 0.5249 0.0616 0.044 Uiso 1 1 d
H15C H 0.4882 0.5453 0.0751 0.044 Uiso 1 1 d
C16 C 0.49226(18) 0.4436(2) 0.18378(16) 0.0257(7) Uani 1 1 d
H16A H 0.4521 0.4890 0.1729 0.039 Uiso 1 1 d
H16B H 0.5085 0.4394 0.2303 0.039 Uiso 1 1 d
H16C H 0.4763 0.3799 0.1664 0.039 Uiso 1 1 d
C17 C 0.77774(17) 0.6572(2) 0.29939(15) 0.0202(6) Uani 1 1 d
H17 H 0.8058 0.6023 0.2861 0.025 Uiso 1 1 d
C18 C 0.81764(19) 0.7525(2) 0.28771(17) 0.0275(7) Uani 1 1 d
H18A H 0.8106 0.7642 0.2414 0.041 Uiso 1 1 d
H18B H 0.8698 0.7463 0.3060 0.041 Uiso 1 1 d
H18C H 0.7976 0.8060 0.3082 0.041 Uiso 1 1 d
C19 C 0.7793(2) 0.6472(2) 0.37231(16) 0.0308(8) Uani 1 1 d
H19A H 0.7528 0.7004 0.3867 0.046 Uiso 1 1 d
H19B H 0.8300 0.6481 0.3964 0.046 Uiso 1 1 d
H19C H 0.7568 0.5862 0.3804 0.046 Uiso 1 1 d
C20 C 0.74000(18) 0.2994(2) 0.39742(14) 0.0206(7) Uani 1 1 d
H20 H 0.7757 0.2551 0.3890 0.025 Uiso 1 1 d
C21 C 0.75205(19) 0.3945(2) 0.42305(15) 0.0237(7) Uani 1 1 d
H21 H 0.7978 0.4270 0.4347 0.030 Uiso 1 1 d
C22 C 0.6753(2) 0.4351(3) 0.42802(16) 0.0323(9) Uani 1 1 d
H22 H 0.6734 0.4920 0.4562 0.039 Uiso 1 1 d
C23 C 0.64056(18) 0.4462(2) 0.35414(15) 0.0230(7) Uani 1 1 d
H23 H 0.6299 0.5040 0.3309 0.028 Uiso 1 1 d
C24 C 0.62905(18) 0.3512(2) 0.32889(16) 0.0238(7) Uani 1 1 d
H24 H 0.6088 0.3339 0.2860 0.029 Uiso 1 1 d
C25 C 0.65651(19) 0.2819(2) 0.38654(17) 0.0283(8) Uani 1 1 d
H25 H 0.6390 0.2132 0.3809 0.034 Uiso 1 1 d
C26 C 0.6363(2) 0.3405(3) 0.44373(18) 0.0430(11) Uani 1 1 d
H26A H 0.6579 0.3124 0.4862 0.052 Uiso 1 1 d
H26B H 0.5828 0.3477 0.4395 0.052 Uiso 1 1 d
C27 C 0.89430(15) 0.33354(19) 0.31517(13) 0.0118(5) Uani 1 1 d
C28 C 0.97185(15) 0.35376(18) 0.35406(13) 0.0118(5) Uani 1 1 d
C29 C 0.98105(16) 0.37200(19) 0.42100(14) 0.0146(6) Uani 1 1 d
C30 C 1.04822(17) 0.3994(2) 0.45932(14) 0.0175(6) Uani 1 1 d
C31 C 1.10965(17) 0.40928(19) 0.43158(15) 0.0185(6) Uani 1 1 d
C32 C 1.10260(16) 0.39189(19) 0.36535(14) 0.0151(6) Uani 1 1 d
C33 C 1.03486(16) 0.36430(19) 0.32761(13) 0.0131(5) Uani 1 1 d
C34 C 0.93298(15) 0.18216(18) 0.27448(13) 0.0114(5) Uani 1 1 d
C35 C 0.96557(15) 0.12210(18) 0.32731(13) 0.0125(5) Uani 1 1 d
C36 C 1.02110(16) 0.05670(19) 0.31800(14) 0.0157(6) Uani 1 1 d
H36 H 1.0435 0.0165 0.3524 0.020 Uiso 1 1 d
C37 C 1.04333(16) 0.05008(19) 0.25914(15) 0.0159(6) Uani 1 1 d
H37 H 1.0813 0.0076 0.2540 0.019 Uiso 1 1 d
C38 C 1.00833(16) 0.10660(19) 0.20676(14) 0.0149(6) Uani 1 1 d
H38 H 1.0225 0.1008 0.1664 0.018 Uiso 1 1 d
C39 C 0.95250(15) 0.17356(19) 0.21257(13) 0.0122(5) Uani 1 1 d
C40 C 0.91481(16) 0.2321(2) 0.15316(14) 0.0162(6) Uani 1 1 d
H40 H 0.8835 0.2817 0.1684 0.019 Uiso 1 1 d
C41 C 0.96884(18) 0.2855(2) 0.11827(14) 0.0209(7) Uani 1 1 d
H41A H 1.0008 0.3275 0.1490 0.031 Uiso 1 1 d
H41B H 0.9415 0.3246 0.0832 0.031 Uiso 1 1 d
H41C H 0.9985 0.2386 0.1010 0.031 Uiso 1 1 d
C42 C 0.86450(18) 0.1663(2) 0.10361(15) 0.0236(7) Uani 1 1 d
H42A H 0.8942 0.1198 0.0858 0.036 Uiso 1 1 d
H42B H 0.8370 0.2057 0.0687 0.036 Uiso 1 1 d
H42C H 0.8305 0.1319 0.1249 0.036 Uiso 1 1 d
C43 C 0.94165(17) 0.1221(2) 0.39310(14) 0.0171(6) Uani 1 1 d
H43 H 0.9098 0.1798 0.3947 0.022 Uiso 1 1 d
C44 C 0.89637(19) 0.0294(2) 0.40064(16) 0.0255(7) Uani 1 1 d
H44A H 0.8544 0.0253 0.3650 0.038 Uiso 1 1 d
H44B H 0.8797 0.0321 0.4414 0.038 Uiso 1 1 d
H44C H 0.9272 -0.0274 0.4006 0.038 Uiso 1 1 d
C45 C 1.00873(19) 0.1297(2) 0.45079(15) 0.0243(7) Uani 1 1 d
H45A H 1.0358 0.0692 0.4552 0.037 Uiso 1 1 d
H45B H 0.9921 0.1432 0.4907 0.037 Uiso 1 1 d
H45C H 1.0409 0.1820 0.4426 0.037 Uiso 1 1 d
C46 C 0.68666(17) 0.1680(2) 0.15267(15) 0.0195(6) Uani 1 1 d
H46 H 0.6988 0.2002 0.1170 0.024 Uiso 1 1 d
C47 C 0.64937(17) 0.2065(2) 0.19889(16) 0.0218(7) Uani 1 1 d
H47 H 0.6308 0.2700 0.1999 0.026 Uiso 1 1 d
C48 C 0.64487(18) 0.1229(2) 0.24723(17) 0.0239(7) Uani 1 1 d
H48 H 0.6081 0.1302 0.2751 0.029 Uiso 1 1 d
C49 C 0.72711(18) 0.1168(2) 0.28185(15) 0.0199(6) Uani 1 1 d
H49 H 0.7477 0.1349 0.3248 0.024 Uiso 1 1 d
C50 C 0.76418(16) 0.07793(19) 0.23516(15) 0.0161(6) Uani 1 1 d
H50 H 0.8147 0.0654 0.2408 0.020 Uiso 1 1 d
C51 C 0.70490(17) 0.0603(2) 0.17295(15) 0.0207(6) Uani 1 1 d
H51 H 0.7174 0.0167 0.1394 0.025 Uiso 1 1 d
C52 C 0.63709(18) 0.0330(2) 0.20200(18) 0.0284(8) Uani 1 1 d
H52A H 0.5911 0.0322 0.1696 0.034 Uiso 1 1 d
H52B H 0.6438 -0.0283 0.2260 0.034 Uiso 1 1 d

loop_
_atom_site_aniso_label
_atom_site_aniso_U_11
_atom_site_aniso_U_22
_atom_site_aniso_U_33
_atom_site_aniso_U_23
_atom_site_aniso_U_13
_atom_site_aniso_U_12
Rh1 0.01399(11) 0.00933(9) 0.01199(11) 0.00081(8) 0.00315(8) 0.00105(8)
Rh2 0.01580(11) 0.01304(10) 0.00967(10) 0.00195(8) 0.00454(8) 0.00469(9)
F1 0.0232(10) 0.0261(9) 0.0123(8) 0.0000(7) 0.0055(7) 0.0033(7)
F2 0.0325(11) 0.0267(9) 0.0121(9) -0.0046(7) -0.0020(7) 0.0048(8)
F3 0.0219(10) 0.0239(9) 0.0256(10) -0.0062(8) -0.0071(8) -0.0017(8)
F4 0.0177(9) 0.0245(9) 0.0273(10) -0.0054(8) 0.0057(7) -0.0064(7)
F5 0.0193(9) 0.0153(8) 0.0119(8) -0.0015(6) 0.0042(7) -0.0021(7)
F6 0.0247(10) 0.0193(8) 0.0179(9) -0.0013(7) -0.0006(7) -0.0067(7)
F7 0.0456(13) 0.0222(9) 0.0311(11) 0.0069(8) 0.0115(9) -0.0139(9)
F8 0.0679(16) 0.0269(10) 0.0156(10) 0.0081(8) 0.0142(10) -0.0031(10)
F9 0.0568(14) 0.0259(10) 0.0124(9) -0.0037(8) 0.0032(9) -0.0048(9)
F10 0.0365(11) 0.0140(8) 0.0175(9) -0.0003(7) 0.0035(8) -0.0073(8)
O1 0.0161(10) 0.0102(9) 0.0117(9) -0.0004(7) 0.0040(8) 0.0036(8)
O2 0.0170(10) 0.0109(9) 0.0127(10) 0.0031(8) 0.0025(8) 0.0025(8)
N1 0.0155(12) 0.0083(10) 0.0091(11) 0.0001(8) 0.0046(9) 0.0011(8)
N2 0.0145(12) 0.0096(10) 0.0091(11) 0.0014(9) 0.0031(9) 0.0026(9)
C1 0.0125(13) 0.0109(12) 0.0115(13) 0.0018(10) 0.0007(10) -0.0035(10)
C2 0.0167(15) 0.0112(12) 0.0107(13) -0.0003(10) 0.0041(11) 0.0016(11)
C3 0.0187(15) 0.0140(13) 0.0176(15) -0.0002(11) 0.0026(12) 0.0002(11)
C4 0.0281(18) 0.0145(14) 0.0226(16) 0.0048(12) 0.0068(13) -0.0045(12)
C5 0.038(2) 0.0216(15) 0.0131(15) 0.0055(12) 0.0098(14) 0.0042(14)
C6 0.0336(19) 0.0197(15) 0.0107(14) -0.0024(12) 0.0008(13) 0.0009(13)
C7 0.0227(16) 0.0124(13) 0.0157(15) 0.0005(11) 0.0055(12) -0.0002(11)
C8 0.0137(14) 0.0111(12) 0.0129(13) 0.0030(10) 0.0041(11) 0.0026(10)
C9 0.0215(16) 0.0132(13) 0.0152(14) 0.0000(11) 0.0076(12) 0.0032(11)
C10 0.0249(17) 0.0183(14) 0.0293(18) -0.0054(14) 0.0060(14) 0.0039(13)
C11 0.0257(18) 0.0182(15) 0.039(2) -0.0036(15) 0.0047(15) 0.0106(14)
C12 0.0127(15) 0.0246(16) 0.0261(17) 0.0038(13) 0.0023(12) 0.0068(12)
C13 0.0141(14) 0.0182(13) 0.0153(14) 0.0036(11) 0.0049(11) 0.0009(11)
C14 0.0182(16) 0.0196(14) 0.0178(15) 0.0008(12) 0.0018(12) -0.0004(12)
C15 0.0230(18) 0.042(2) 0.0208(17) -0.0004(15) 0.0002(14) -0.0011(15)
C16 0.0208(17) 0.0276(17) 0.0290(18) 0.0009(14) 0.0056(14) -0.0063(14)
C17 0.0223(16) 0.0148(14) 0.0227(16) -0.0016(12) 0.0024(13) 0.0003(12)
C18 0.0292(19) 0.0202(16) 0.0315(19) -0.0035(14) 0.0026(15) -0.0039(13)
C19 0.041(2) 0.0289(18) 0.0185(17) -0.0015(14) -0.0021(15) -0.0008(16)
C20 0.0262(17) 0.0248(15) 0.0137(15) 0.0079(12) 0.0111(13) 0.0117(13)
C21 0.0330(18) 0.0281(16) 0.0119(14) 0.0054(13) 0.0087(13) 0.0145(14)
C22 0.047(2) 0.0393(19) 0.0149(16) 0.0076(14) 0.0159(15) 0.0250(17)
C23 0.0253(17) 0.0308(17) 0.0176(16) 0.0102(13) 0.0151(13) 0.0118(14)
C24 0.0232(17) 0.0298(17) 0.0225(17) 0.0114(14) 0.0140(13) 0.0056(13)
C25 0.0291(19) 0.0290(17) 0.0307(19) 0.0159(15) 0.0153(15) 0.0083(14)
C26 0.045(2) 0.063(3) 0.030(2) 0.0260(19) 0.0292(18) 0.030(2)
C27 0.0150(14) 0.0123(12) 0.0090(13) 0.0032(10) 0.0043(10) -0.0011(11)
C28 0.0159(14) 0.0085(12) 0.0097(13) -0.0002(10) -0.0005(10) 0.0019(10)
C29 0.0175(15) 0.0127(13) 0.0143(14) 0.0016(11) 0.0048(11) 0.0034(11)
C30 0.0273(17) 0.0124(13) 0.0104(13) -0.0022(11) -0.0013(12) 0.0055(12)
C31 0.0194(15) 0.0108(13) 0.0214(16) -0.0048(12) -0.0051(12) 0.0007(11)
C32 0.0149(14) 0.0101(12) 0.0205(15) 0.0022(11) 0.0038(11) 0.0021(11)
C33 0.0186(15) 0.0090(12) 0.0118(13) 0.0002(10) 0.0034(11) 0.0040(11)
C34 0.0132(13) 0.0069(11) 0.0144(14) -0.0003(10) 0.0040(11) 0.0003(10)
C35 0.0171(14) 0.0089(12) 0.0113(13) 0.0001(10) 0.0026(11) 0.0004(10)
C36 0.0195(15) 0.0109(13) 0.0161(14) 0.0017(11) 0.0024(12) 0.0022(11)
C37 0.0147(14) 0.0107(13) 0.0231(16) -0.0017(11) 0.0057(12) 0.0040(11)
C38 0.0186(15) 0.0139(13) 0.0137(14) -0.0050(11) 0.0074(11) -0.0041(11)
C39 0.0160(14) 0.0101(12) 0.0110(13) -0.0013(10) 0.0037(11) -0.0034(10)
C40 0.0217(15) 0.0162(13) 0.0123(14) 0.0004(11) 0.0073(11) 0.0034(12)
C41 0.0315(18) 0.0206(15) 0.0118(14) 0.0037(12) 0.0070(13) -0.0028(13)
C42 0.0251(18) 0.0322(17) 0.0127(15) 0.0001(13) 0.0023(12) -0.0050(14)
C43 0.0265(17) 0.0137(13) 0.0125(14) 0.0036(11) 0.0071(12) 0.0086(12)
C44 0.0309(19) 0.0232(16) 0.0254(18) 0.0115(14) 0.0130(15) 0.0082(14)
C45 0.0335(19) 0.0247(16) 0.0140(15) 0.0044(13) 0.0031(13) 0.0114(14)
C46 0.0171(15) 0.0151(13) 0.0243(17) 0.0006(12) -0.0001(12) -0.0037(12)
C47 0.0159(15) 0.0178(14) 0.0299(18) -0.0006(13) 0.0006(13) -0.0015(12)
C48 0.0220(17) 0.0173(14) 0.0357(19) 0.0020(13) 0.0136(14) -0.0010(12)
C49 0.0251(17) 0.0128(13) 0.0230(16) 0.0029(12) 0.0076(13) -0.0026(12)
C50 0.0164(14) 0.0112(12) 0.0217(15) 0.0017(11) 0.0061(12) -0.0007(11)
C51 0.0241(17) 0.0111(13) 0.0255(17) -0.0015(12) 0.0019(13) -0.0012(12)
C52 0.0205(17) 0.0173(15) 0.045(2) 0.0004(15) 0.0020(15) -0.0054(13)

loop_
_atom_type_symbol
_atom_type_description
_atom_type_scat_dispersion_real
_atom_type_scat_dispersion_imag
_atom_type_scat_source
C C 0.0033 0.0016 'International Tables Vol C Tables 4.2.6.8 and 6.1.1.4'
H H 0.0000 0.0000 'International Tables Vol C Tables 4.2.6.8 and 6.1.1.4'
F F 0.0171 0.0103 'International Tables Vol C Tables 4.2.6.8 and 6.1.1.4'
N N 0.0061 0.0033 'International Tables Vol C Tables 4.2.6.8 and 6.1.1.4'
O O 0.0106 0.0060 'International Tables Vol C Tables 4.2.6.8 and 6.1.1.4'
Rh Rh -1.1178 0.9187 'International Tables Vol C Tables 4.2.6.8 and 6.1.1.4'

loop_
_geom_angle_atom_site_label_1
_geom_angle_atom_site_label_2
_geom_angle_atom_site_label_3
_geom_angle
O2 Rh1 Rh2 72.64(5)
O2 Rh1 N1 89.23(8)
O2 Rh1 C46 94.22(9)
O2 Rh1 C47 98.53(10)
O2 Rh1 C49 163.12(10)
O2 Rh1 C50 151.76(9)
N1 Rh1 Rh2 82.76(6)
N1 Rh1 C47 167.94(11)
C46 Rh1 Rh2 125.96(8)
C46 Rh1 N1 150.74(10)
C46 Rh1 C47 38.35(12)
C47 Rh1 Rh2 90.72(8)
C49 Rh1 Rh2 97.39(8)
C49 Rh1 N1 103.26(10)
C49 Rh1 C46 80.49(12)
C49 Rh1 C47 67.42(12)
C49 Rh1 C50 38.88(11)
C50 Rh1 Rh2 135.37(8)
C50 Rh1 N1 97.15(10)
C50 Rh1 C46 67.31(11)
C50 Rh1 C47 80.36(11)
O1 Rh2 Rh1 73.43(5)
O1 Rh2 N2 91.21(8)
O1 Rh2 C20 95.85(10)
O1 Rh2 C21 92.15(10)
O1 Rh2 C23 151.92(11)
O1 Rh2 C24 160.75(10)
N2 Rh2 Rh1 82.57(6)
C20 Rh2 Rh1 89.64(8)
C20 Rh2 N2 167.57(11)
C20 Rh2 C21 38.62(12)
C21 Rh2 Rh1 125.40(8)
C21 Rh2 N2 151.51(10)
C23 Rh2 Rh1 133.98(10)
C23 Rh2 N2 97.78(10)
C23 Rh2 C20 80.67(11)
C23 Rh2 C21 67.71(12)
C24 Rh2 Rh1 96.12(9)
C24 Rh2 N2 103.63(10)
C24 Rh2 C20 67.45(12)
C24 Rh2 C21 80.68(13)
C24 Rh2 C23 38.74(12)
C27 O1 Rh2 131.70(17)
C1 O2 Rh1 132.03(17)
C27 N1 Rh1 119.35(18)
C27 N1 C34 120.4(2)
C34 N1 Rh1 120.05(16)
C1 N2 Rh2 118.69(17)
C1 N2 C8 122.2(2)
C8 N2 Rh2 119.12(16)
O2 C1 N2 124.7(2)
O2 C1 C2 111.0(2)
N2 C1 C2 124.4(2)
C3 C2 C1 124.3(2)
C7 C2 C1 119.3(2)
C7 C2 C3 115.6(2)
F6 C3 C2 120.0(2)
F6 C3 C4 117.1(2)
C4 C3 C2 122.8(3)
F7 C4 C3 121.0(3)
F7 C4 C5 119.3(3)
C3 C4 C5 119.7(3)
F8 C5 C4 120.9(3)
F8 C5 C6 119.8(3)
C6 C5 C4 119.4(3)
F9 C6 C5 119.7(3)
F9 C6 C7 120.9(3)
C7 C6 C5 119.4(3)
F10 C7 C2 119.8(2)
F10 C7 C6 117.1(3)
C6 C7 C2 123.1(3)
C9 C8 N2 118.9(2)
C13 C8 N2 120.3(2)
C13 C8 C9 120.5(2)
C8 C9 C17 123.3(2)
C10 C9 C8 118.0(3)
C10 C9 C17 118.6(3)
C9 C10 H10 118.9(3)
C11 C10 C9 121.8(3)
C11 C10 H10 119.3(3)
C10 C11 H11 120.5(3)
C10 C11 C12 119.9(3)
C12 C11 H11 119.6(3)
C11 C12 H12 119.5(3)
C11 C12 C13 120.7(3)
C13 C12 H12 119.8(3)
C8 C13 C14 123.4(2)
C12 C13 C8 119.1(3)
C12 C13 C14 117.4(3)
C13 C14 H14 108.5(3)
C13 C14 C15 112.0(2)
C13 C14 C16 111.0(2)
C15 C14 H14 108.5(3)
C15 C14 C16 109.0(3)
C16 C14 H14 107.8(3)
C14 C15 H15A 109.4(3)
C14 C15 H15B 109.3(3)
C14 C15 H15C 109.5(3)
H15A C15 H15B 109.2(3)
H15A C15 H15C 109.4(3)
H15B C15 H15C 110.0(3)
C14 C16 H16A 109.1(3)
C14 C16 H16B 109.3(3)
C14 C16 H16C 109.1(3)
H16A C16 H16B 110.2(3)
H16A C16 H16C 109.5(3)
H16B C16 H16C 109.6(3)
C9 C17 H17 108.3(3)
C9 C17 C18 112.3(3)
C9 C17 C19 111.4(3)
C18 C17 H17 107.7(3)
C19 C17 H17 108.1(3)
C19 C17 C18 108.8(3)
C17 C18 H18A 109.2(3)
C17 C18 H18B 109.5(3)
C17 C18 H18C 109.5(3)
H18A C18 H18B 109.3(3)
H18A C18 H18C 109.7(3)
H18B C18 H18C 109.6(3)
C17 C19 H19A 109.9(3)
C17 C19 H19B 109.7(3)
C17 C19 H19C 109.4(3)
H19A C19 H19B 109.2(3)
H19A C19 H19C 109.7(4)
H19B C19 H19C 109.0(3)
Rh2 C20 H20 101.4(2)
C21 C20 Rh2 70.77(17)
C21 C20 H20 127.3(3)
C21 C20 C25 106.1(3)
C25 C20 Rh2 95.87(18)
C25 C20 H20 126.6(3)
Rh2 C21 H21 100.6(2)
C20 C21 Rh2 70.62(17)
C20 C21 H21 126.8(3)
C20 C21 C22 106.4(3)
C22 C21 Rh2 96.18(19)
C22 C21 H21 126.8(3)
C21 C22 H22 118.2(4)
C21 C22 C23 99.5(2)
C21 C22 C26 100.7(3)
C23 C22 H22 117.5(3)
C26 C22 H22 117.4(3)
C26 C22 C23 100.2(3)
Rh2 C23 H23 100.0(2)
C22 C23 Rh2 96.52(19)
C22 C23 H23 127.1(3)
C24 C23 Rh2 70.53(17)
C24 C23 C22 106.5(3)
C24 C23 H23 126.4(3)
Rh2 C24 H24 100.7(2)
C23 C24 Rh2 70.72(18)
C23 C24 H24 126.8(3)
C23 C24 C25 106.1(3)
C25 C24 Rh2 96.3(2)
C25 C24 H24 127.1(3)
C20 C25 C24 100.4(2)
C20 C25 H25 117.3(3)
C20 C25 C26 101.5(3)
C24 C25 H25 116.4(3)
C24 C25 C26 101.1(3)
C26 C25 H25 117.2(3)
C22 C26 H26A 113.6(4)
C22 C26 H26B 113.6(3)
C25 C26 C22 94.2(2)
C25 C26 H26A 112.4(3)
C25 C26 H26B 112.5(4)
H26A C26 H26B 109.9(3)
O1 C27 N1 124.9(3)
O1 C27 C28 112.1(2)
N1 C27 C28 123.0(2)
C29 C28 C27 118.4(2)
C33 C28 C27 125.3(2)
C33 C28 C29 116.0(3)
F1 C29 C28 120.1(3)
F1 C29 C30 117.2(3)
C30 C29 C28 122.6(3)
F2 C30 C29 120.0(3)
F2 C30 C31 120.0(3)
C31 C30 C29 119.9(3)
F3 C31 C30 120.8(3)
F3 C31 C32 120.1(3)
C30 C31 C32 119.1(3)
F4 C32 C31 119.2(3)
F4 C32 C33 120.5(3)
C31 C32 C33 120.3(3)
F5 C33 C28 120.4(2)
F5 C33 C32 117.5(2)
C32 C33 C28 122.1(3)
C35 C34 N1 120.7(2)
C35 C34 C39 121.3(2)
C39 C34 N1 118.0(2)
C34 C35 C43 123.3(2)
C36 C35 C34 118.0(2)
C36 C35 C43 118.6(2)
C35 C36 H36 119.4(3)
C37 C36 C35 121.7(3)
C37 C36 H36 118.9(3)
C36 C37 H37 120.8(3)
C36 C37 C38 119.5(3)
C38 C37 H37 119.7(3)
C37 C38 H38 119.5(3)
C37 C38 C39 121.8(2)
C39 C38 H38 118.7(3)
C34 C39 C40 122.8(2)
C38 C39 C34 117.5(2)
C38 C39 C40 119.7(2)
C39 C40 H40 107.4(2)
C39 C40 C41 113.9(2)
C39 C40 C42 110.7(2)
C41 C40 H40 107.9(2)
C42 C40 H40 108.0(3)
C42 C40 C41 108.8(2)
C40 C41 H41A 109.6(3)
C40 C41 H41B 109.6(3)
C40 C41 H41C 109.6(2)
H41A C41 H41B 109.2(3)
H41A C41 H41C 109.2(3)
H41B C41 H41C 109.6(3)
C40 C42 H42A 109.6(3)
C40 C42 H42B 109.5(3)
C40 C42 H42C 109.7(3)
H42A C42 H42B 109.3(3)
H42A C42 H42C 109.4(3)
H42B C42 H42C 109.3(3)
C35 C43 H43 108.3(2)
C35 C43 C44 110.8(2)
C35 C43 C45 111.6(2)
C44 C43 H43 108.3(3)
C45 C43 H43 107.9(3)
C45 C43 C44 109.9(2)
C43 C44 H44A 109.7(3)
C43 C44 H44B 109.7(3)
C43 C44 H44C 109.3(3)
H44A C44 H44B 109.5(3)
H44A C44 H44C 109.5(3)
H44B C44 H44C 109.1(3)
C43 C45 H45A 109.5(3)
C43 C45 H45B 110.0(3)
C43 C45 H45C 109.6(3)
H45A C45 H45B 109.5(3)
H45A C45 H45C 109.2(3)
H45B C45 H45C 109.1(3)
Rh1 C46 H46 100.1(2)
C47 C46 Rh1 70.98(18)
C47 C46 H46 127.4(3)
C47 C46 C51 106.2(3)
C51 C46 Rh1 96.21(19)
C51 C46 H46 126.4(3)
Rh1 C47 H47 100.9(2)
C46 C47 Rh1 70.67(18)
C46 C47 H47 126.8(3)
C46 C47 C48 105.9(2)
C48 C47 Rh1 96.1(2)
C48 C47 H47 127.3(3)
C47 C48 H48 116.7(3)
C47 C48 C49 99.6(2)
C47 C48 C52 101.6(3)
C49 C48 H48 117.3(3)
C52 C48 H48 117.0(3)
C52 C48 C49 101.7(2)
Rh1 C49 H49 100.4(2)
C48 C49 Rh1 96.79(18)
C48 C49 H49 127.1(3)
C50 C49 Rh1 70.58(16)
C50 C49 C48 105.5(3)
C50 C49 H49 127.4(3)
Rh1 C50 H50 99.88(19)
C49 C50 Rh1 70.54(15)
C49 C50 H50 126.8(3)
C49 C50 C51 106.4(3)
C51 C50 Rh1 97.28(17)
C51 C50 H50 126.8(3)
C46 C51 H51 116.8(3)
C50 C51 C46 99.2(2)
C50 C51 H51 117.9(3)
C50 C51 C52 101.5(3)
C52 C51 C46 100.9(2)
C52 C51 H51 117.4(3)
C48 C52 C51 93.8(2)
C48 C52 H52A 113.3(3)
C48 C52 H52B 112.8(3)
C51 C52 H52A 113.1(3)
C51 C52 H52B 112.5(3)
H52A C52 H52B 110.5(3)

loop_
_geom_bond_atom_site_label_1
_geom_bond_atom_site_label_2
_geom_bond_distance
Rh1 Rh2 3.0738(4)
Rh1 O2 2.1026(18)
Rh1 N1 2.125(2)
Rh1 C46 2.123(3)
Rh1 C47 2.127(3)
Rh1 C49 2.107(3)
Rh1 C50 2.107(3)
Rh2 O1 2.0949(19)
Rh2 N2 2.136(2)
Rh2 C20 2.122(3)
Rh2 C21 2.124(3)
Rh2 C23 2.110(3)
Rh2 C24 2.108(3)
F1 C29 1.343(3)
F2 C30 1.349(3)
F3 C31 1.337(3)
F4 C32 1.338(3)
F5 C33 1.336(3)
F6 C3 1.340(3)
F7 C4 1.343(3)
F8 C5 1.339(3)
F9 C6 1.346(3)
F10 C7 1.356(3)
O1 C27 1.275(3)
O2 C1 1.271(3)
N1 C27 1.313(3)
N1 C34 1.448(3)
N2 C1 1.303(3)
N2 C8 1.455(3)
C1 C2 1.521(4)
C2 C3 1.390(4)
C2 C7 1.385(4)
C3 C4 1.376(4)
C4 C5 1.381(4)
C5 C6 1.381(4)
C6 C7 1.377(4)
C8 C9 1.419(4)
C8 C13 1.402(4)
C9 C10 1.393(4)
C9 C17 1.514(4)
C10 H10 0.929(3)
C10 C11 1.379(5)
C11 H11 0.932(3)
C11 C12 1.385(4)
C12 H12 0.926(3)
C12 C13 1.398(4)
C13 C14 1.529(4)
C14 H14 0.984(3)
C14 C15 1.531(4)
C14 C16 1.539(4)
C15 H15A 0.965(3)
C15 H15B 0.957(3)
C15 H15C 0.955(3)
C16 H16A 0.956(3)
C16 H16B 0.956(3)
C16 H16C 0.964(3)
C17 H17 0.981(3)
C17 C18 1.538(4)
C17 C19 1.520(4)
C18 H18A 0.960(4)
C18 H18B 0.962(3)
C18 H18C 0.957(3)
C19 H19A 0.957(3)
C19 H19B 0.965(4)
C19 H19C 0.960(3)
C20 H20 0.936(3)
C20 C21 1.404(4)
C20 C25 1.526(5)
C21 H21 0.939(4)
C21 C22 1.542(4)
C22 H22 0.978(3)
C22 C23 1.548(4)
C22 C26 1.546(5)
C23 H23 0.926(3)
C23 C24 1.399(4)
C24 H24 0.926(3)
C24 C25 1.531(4)
C25 H25 0.990(3)
C25 C26 1.543(5)
C26 H26A 0.972(4)
C26 H26B 0.975(4)
C27 C28 1.515(4)
C28 C29 1.393(4)
C28 C33 1.390(4)
C29 C30 1.379(4)
C30 C31 1.379(4)
C31 C32 1.380(4)
C32 C33 1.383(4)
C34 C35 1.404(4)
C34 C39 1.414(4)
C35 C36 1.401(4)
C35 C43 1.524(4)
C36 H36 0.929(3)
C36 C37 1.373(4)
C37 H37 0.931(3)
C37 C38 1.383(4)
C38 H38 0.934(3)
C38 C39 1.399(4)
C39 C40 1.517(4)
C40 H40 0.983(3)
C40 C41 1.532(4)
C40 C42 1.529(4)
C41 H41A 0.964(3)
C41 H41B 0.960(3)
C41 H41C 0.959(3)
C42 H42A 0.960(3)
C42 H42B 0.961(3)
C42 H42C 0.961(3)
C43 H43 0.987(3)
C43 C44 1.540(4)
C43 C45 1.540(4)
C44 H44A 0.957(4)
C44 H44B 0.961(3)
C44 H44C 0.961(3)
C45 H45A 0.959(3)
C45 H45B 0.961(3)
C45 H45C 0.965(3)
C46 H46 0.929(3)
C46 C47 1.396(4)
C46 C51 1.547(4)
C47 H47 0.934(3)
C47 C48 1.535(4)
C48 H48 0.983(3)
C48 C49 1.540(5)
C48 C52 1.536(4)
C49 H49 0.931(3)
C49 C50 1.403(4)
C50 H50 0.929(3)
C50 C51 1.532(4)
C51 H51 0.981(3)
C51 C52 1.541(4)
C52 H52A 0.969(3)
C52 H52B 0.970(3)

loop_
_geom_torsion_atom_site_label_1
_geom_torsion_atom_site_label_2
_geom_torsion_atom_site_label_3
_geom_torsion_atom_site_label_4
_geom_torsion
Rh1 O2 C1 N2 27.6(4)
Rh1 O2 C1 C2 -153.26(18)
Rh1 N1 C27 O1 2.0(3)
Rh1 N1 C27 C28 179.00(18)
Rh1 N1 C34 C35 -111.6(2)
Rh1 N1 C34 C39 66.4(3)
Rh1 C46 C47 C48 -91.0(2)
Rh1 C46 C51 C50 1.8(2)
Rh1 C46 C51 C52 105.5(2)
Rh1 C47 C48 C49 -1.2(2)
Rh1 C47 C48 C52 -105.4(2)
Rh1 C49 C50 C51 -92.06(19)
Rh1 C50 C51 C46 -1.8(2)
Rh1 C50 C51 C52 -104.99(19)
Rh2 O1 C27 N1 27.9(4)
Rh2 O1 C27 C28 -149.44(18)
Rh2 N2 C1 O2 5.6(4)
Rh2 N2 C1 C2 -173.4(2)
Rh2 N2 C8 C9 69.4(3)
Rh2 N2 C8 C13 -104.7(3)
Rh2 C20 C21 C22 90.9(2)
Rh2 C20 C25 C24 -1.5(2)
Rh2 C20 C25 C26 -105.3(2)
Rh2 C21 C22 C23 2.4(3)
Rh2 C21 C22 C26 104.7(2)
Rh2 C23 C24 C25 91.1(2)
Rh2 C24 C25 C20 1.6(2)
Rh2 C24 C25 C26 105.6(2)
F1 C29 C30 F2 -2.0(4)
F1 C29 C30 C31 177.5(2)
F2 C30 C31 F3 -0.5(4)
F2 C30 C31 C32 179.9(2)
F3 C31 C32 F4 -0.5(4)
F3 C31 C32 C33 -180.0(2)
F4 C32 C33 F5 -1.3(4)
F4 C32 C33 C28 -179.0(2)
F6 C3 C4 F7 -1.7(4)
F6 C3 C4 C5 178.5(3)
F7 C4 C5 F8 -0.4(5)
F7 C4 C5 C6 -179.8(3)
F8 C5 C6 F9 -0.7(5)
F8 C5 C6 C7 179.9(3)
F9 C6 C7 F10 1.1(4)
F9 C6 C7 C2 -178.5(3)
O1 C27 C28 C29 55.2(3)
O1 C27 C28 C33 -118.8(3)
O2 C1 C2 C3 -114.0(3)
O2 C1 C2 C7 55.6(3)
N1 C27 C28 C29 -122.2(3)
N1 C27 C28 C33 63.8(4)
N1 C34 C35 C36 -178.7(2)
N1 C34 C35 C43 3.6(4)
N1 C34 C39 C38 178.7(2)
N1 C34 C39 C40 -2.3(4)
N2 C1 C2 C3 65.1(4)
N2 C1 C2 C7 -125.3(3)
N2 C8 C9 C10 -173.6(3)
N2 C8 C9 C17 4.1(4)
N2 C8 C13 C12 175.0(2)
N2 C8 C13 C14 -2.5(4)
C1 N2 C8 C9 -111.6(3)
C1 N2 C8 C13 74.4(3)
C1 C2 C3 F6 -8.3(4)
C1 C2 C3 C4 169.5(3)
C1 C2 C7 F10 9.6(4)
C1 C2 C7 C6 -170.7(3)
C2 C3 C4 F7 -179.5(3)
C2 C3 C4 C5 0.7(5)
C3 C2 C7 F10 -179.8(2)
C3 C2 C7 C6 -0.2(4)
C3 C4 C5 F8 179.3(3)
C3 C4 C5 C6 -0.1(5)
C4 C5 C6 F9 178.7(3)
C4 C5 C6 C7 -0.6(5)
C5 C6 C7 F10 -179.6(3)
C5 C6 C7 C2 0.8(5)
C7 C2 C3 F6 -178.3(2)
C7 C2 C3 C4 -0.5(4)
C8 N2 C1 O2 -173.5(2)
C8 N2 C1 C2 7.5(4)
C8 C9 C10 C11 -1.5(5)
C8 C9 C17 C18 134.7(3)
C8 C9 C17 C19 -103.0(3)
C8 C13 C14 C15 -121.6(3)
C8 C13 C14 C16 116.3(3)
C9 C8 C13 C12 1.1(4)
C9 C8 C13 C14 -176.4(3)
C9 C10 C11 C12 1.1(5)
C10 C9 C17 C18 -47.7(4)
C10 C9 C17 C19 74.7(3)
C10 C11 C12 C13 0.5(5)
C11 C12 C13 C8 -1.6(4)
C11 C12 C13 C14 176.1(3)
C12 C13 C14 C15 60.8(3)
C12 C13 C14 C16 -61.3(3)
C13 C8 C9 C10 0.4(4)
C13 C8 C9 C17 178.1(3)
C17 C9 C10 C11 -179.3(3)
C20 C21 C22 C23 -69.2(3)
C20 C21 C22 C26 33.2(3)
C20 C25 C26 C22 51.2(3)
C21 C20 C25 C24 70.1(3)
C21 C20 C25 C26 -33.6(3)
C21 C22 C23 Rh2 -2.4(3)
C21 C22 C23 C24 69.2(3)
C21 C22 C26 C25 -50.6(3)
C22 C23 C24 Rh2 -91.2(2)
C22 C23 C24 C25 -0.1(3)
C23 C22 C26 C25 51.3(3)
C23 C24 C25 C20 -70.1(3)
C23 C24 C25 C26 33.9(3)
C24 C25 C26 C22 -51.9(3)
C25 C20 C21 Rh2 -90.7(2)
C25 C20 C21 C22 0.2(3)
C26 C22 C23 Rh2 -105.2(2)
C26 C22 C23 C24 -33.6(3)
C27 N1 C34 C35 73.8(3)
C27 N1 C34 C39 -108.2(3)
C27 C28 C29 F1 8.0(4)
C27 C28 C29 C30 -174.2(2)
C27 C28 C33 F5 -3.9(4)
C27 C28 C33 C32 173.7(2)
C28 C29 C30 F2 -179.9(2)
C28 C29 C30 C31 -0.3(4)
C29 C28 C33 F5 -178.0(2)
C29 C28 C33 C32 -0.4(4)
C29 C30 C31 F3 179.9(2)
C29 C30 C31 C32 0.3(4)
C30 C31 C32 F4 179.0(2)
C30 C31 C32 C33 -0.4(4)
C31 C32 C33 F5 178.2(2)
C31 C32 C33 C28 0.5(4)
C33 C28 C29 F1 -177.4(2)
C33 C28 C29 C30 0.3(4)
C34 N1 C27 O1 176.6(2)
C34 N1 C27 C28 -6.3(4)
C34 C35 C36 C37 -0.4(4)
C34 C35 C43 C44 105.7(3)
C34 C35 C43 C45 -131.5(3)
C34 C39 C40 C41 129.2(3)
C34 C39 C40 C42 -107.9(3)
C35 C34 C39 C38 -3.3(4)
C35 C34 C39 C40 175.7(2)
C35 C36 C37 C38 -2.4(4)
C36 C35 C43 C44 -72.1(3)
C36 C35 C43 C45 50.7(3)
C36 C37 C38 C39 2.5(4)
C37 C38 C39 C34 0.3(4)
C37 C38 C39 C40 -178.7(3)
C38 C39 C40 C41 -51.8(3)
C38 C39 C40 C42 71.1(3)
C39 C34 C35 C36 3.4(4)
C39 C34 C35 C43 -174.4(3)
C43 C35 C36 C37 177.4(3)
C46 C47 C48 C49 70.4(3)
C46 C47 C48 C52 -33.8(3)
C46 C51 C52 C48 -51.0(3)
C47 C46 C51 C50 -70.2(3)
C47 C46 C51 C52 33.5(3)
C47 C48 C49 Rh1 1.3(2)
C47 C48 C49 C50 -70.4(3)
C47 C48 C52 C51 51.5(3)
C48 C49 C50 Rh1 91.85(19)
C48 C49 C50 C51 -0.2(3)
C49 C48 C52 C51 -51.0(3)
C49 C50 C51 C46 70.0(3)
C49 C50 C51 C52 -33.2(3)
C50 C51 C52 C48 50.8(3)
C51 C46 C47 Rh1 91.1(2)
C51 C46 C47 C48 0.1(3)
C52 C48 C49 Rh1 105.4(2)
C52 C48 C49 C50 33.7(3)

loop_
_platon_squeeze_void_nr
_platon_squeeze_void_average_x
_platon_squeeze_void_average_y
_platon_squeeze_void_average_z
_platon_squeeze_void_volume
_platon_squeeze_void_count_electrons
_platon_squeeze_void_content
1 0.500 0.000 1.000 340 107 ' '
2 0.500 0.500 0.500 340 107 ' '
3 0.115 0.194 0.574 7 1 ' '
4 0.115 0.305 0.074 7 1 ' '
5 0.885 0.694 0.926 7 1 ' '
6 0.885 0.805 0.426 7 1 ' '
